data_7126014
loop_
_publ_author_name
'Sarkar, Tanumay'
'Talukdar, Kangkan'
'Roy, Subhasish'
'Punniyamurthy, Tharmalingam'

_publ_section_title
;
 Expedient iron-catalyzed stereospecific synthesis of triazines via
 cycloaddition of aziridines with diaziridines.
;
_journal_issue 23
_journal_name_full 'Chemical communications (Cambridge, England)'
_journal_page_first 3381
_journal_page_last 3384
_journal_paper_doi 10.1039/c9cc10089j
_journal_volume 56
_journal_year 2020
_chemical_formula_sum 'C22 H29 N3'
_chemical_formula_weight 335.48
_space_group_crystal_system monoclinic
_space_group_IT_number 14
_space_group_name_Hall '-P 2yn'
_space_group_name_H-M_alt 'P 1 21/n 1'
_atom_sites_solution_hydrogens geom
_audit_creation_method SHELXL-2014/7
_audit_update_record
;
2019-12-16 deposited with the CCDC.	2020-02-14 downloaded from the CCDC.
;
_cell_angle_alpha 90
_cell_angle_beta 93.513(4)
_cell_angle_gamma 90
_cell_formula_units_Z 4
_cell_length_a 16.2354(8)
_cell_length_b 5.8866(4)
_cell_length_c 20.5287(11)
_cell_measurement_reflns_used 1886
_cell_measurement_temperature 293(2)
_cell_measurement_theta_max 26.8500
_cell_measurement_theta_min 3.1030
_cell_volume 1958.3(2)
_computing_structure_refinement 'SHELXL-2014/7 (Sheldrick, 2014)'
_diffrn_ambient_temperature 293(2)
_diffrn_measured_fraction_theta_full 0.999
_diffrn_measured_fraction_theta_max 0.999
_diffrn_measurement_device_type 'CCD area detector'
_diffrn_measurement_method 'phi and omega scans'
_diffrn_radiation_type MoK\a
_diffrn_radiation_wavelength 0.71073
_diffrn_reflns_av_R_equivalents 0.0243
_diffrn_reflns_av_unetI/netI 0.0415
_diffrn_reflns_Laue_measured_fraction_full 0.999
_diffrn_reflns_Laue_measured_fraction_max 0.999
_diffrn_reflns_limit_h_max 19
_diffrn_reflns_limit_h_min -19
_diffrn_reflns_limit_k_max 7
_diffrn_reflns_limit_k_min -3
_diffrn_reflns_limit_l_max 21
_diffrn_reflns_limit_l_min -24
_diffrn_reflns_number 7231
_diffrn_reflns_point_group_measured_fraction_full 0.999
_diffrn_reflns_point_group_measured_fraction_max 0.999
_diffrn_reflns_theta_full 25.049
_diffrn_reflns_theta_max 25.049
_diffrn_reflns_theta_min 2.514
_exptl_absorpt_coefficient_mu 0.067
_exptl_crystal_colour colourless
_exptl_crystal_density_diffrn 1.138
_exptl_crystal_description block
_exptl_crystal_F_000 728
_refine_diff_density_max 0.126
_refine_diff_density_min -0.162
_refine_diff_density_rms 0.036
_refine_ls_extinction_method none
_refine_ls_goodness_of_fit_ref 1.024
_refine_ls_hydrogen_treatment constr
_refine_ls_matrix_type full
_refine_ls_number_parameters 229
_refine_ls_number_reflns 3450
_refine_ls_number_restraints 0
_refine_ls_restrained_S_all 1.024
_refine_ls_R_factor_all 0.0846
_refine_ls_R_factor_gt 0.0532
_refine_ls_shift/su_max 0.000
_refine_ls_shift/su_mean 0.000
_refine_ls_structure_factor_coef Fsqd
_refine_ls_weighting_details 'w=1/[\s^2^(Fo^2^)+(0.0863P)^2^+0.2869P] where P=(Fo^2^+2Fc^2^)/3'
_refine_ls_weighting_scheme calc
_refine_ls_wR_factor_gt 0.1448
_refine_ls_wR_factor_ref 0.1764
_reflns_Friedel_coverage 0.000
_reflns_number_gt 2277
_reflns_number_total 3450
_reflns_threshold_expression 'I > 2\s(I)'
_cod_data_source_file c9cc10089j2.cif
_cod_data_source_block exp_6222
_cod_depositor_comments 'Adding full bibliography for 7126014--7126015.cif.'
_cod_original_sg_symbol_H-M 'P 21/n'
_cod_database_code 7126014
_shelx_shelxl_version_number 2014/7
_shelx_space_group_comment
;
The symmetry employed for this shelxl refinement is uniquely defined
by the following loop, which should always be used as a source of
symmetry information in preference to the above space-group names.
They are only intended as comments.
;

loop_
_space_group_symop_operation_xyz
'x, y, z'
'-x+1/2, y+1/2, -z+1/2'
'-x, -y, -z'
'x-1/2, -y-1/2, z-1/2'

loop_
_atom_site_label
_atom_site_type_symbol
_atom_site_fract_x
_atom_site_fract_y
_atom_site_fract_z
_atom_site_U_iso_or_equiv
_atom_site_adp_type
_atom_site_occupancy
_atom_site_site_symmetry_order
_atom_site_calc_flag
_atom_site_refinement_flags_posn
_atom_site_refinement_flags_adp
_atom_site_refinement_flags_occupancy
_atom_site_disorder_assembly
_atom_site_disorder_group
N8 N 0.31979(9) 0.4303(3) 0.55478(8) 0.0410(5) Uani 1 1 d . . . . .
N2 N 0.21071(10) 0.3209(3) 0.44721(8) 0.0452(5) Uani 1 1 d . . . . .
N6 N 0.18627(10) 0.3217(3) 0.51532(8) 0.0470(5) Uani 1 1 d . . . . .
C10 C 0.32466(12) 0.2238(4) 0.37947(10) 0.0437(5) Uani 1 1 d . . . . .
C7 C 0.23322(11) 0.5014(4) 0.55074(10) 0.0417(5) Uani 1 1 d . . . . .
H7 H 0.2275 0.6441 0.5263 0.050 Uiso 1 1 calc R U . . .
C17 C 0.19880(12) 0.5310(4) 0.61684(10) 0.0453(6) Uani 1 1 d . . . . .
C1 C 0.29611(12) 0.2406(4) 0.44799(10) 0.0446(6) Uani 1 1 d . . . . .
H1 H 0.2996 0.0901 0.4684 0.054 Uiso 1 1 calc R U . . .
C13 C 0.38603(13) 0.1958(4) 0.25416(10) 0.0493(6) Uani 1 1 d . . . . .
C23 C 0.37535(12) 0.5697(4) 0.59878(10) 0.0465(6) Uani 1 1 d . . . . .
H23 H 0.3484 0.5825 0.6401 0.056 Uiso 1 1 calc R U . . .
C9 C 0.34874(12) 0.4063(4) 0.48914(10) 0.0466(6) Uani 1 1 d . . . . .
H9A H 0.4054 0.3535 0.4922 0.056 Uiso 1 1 calc R U . . .
H9B H 0.3476 0.5536 0.4679 0.056 Uiso 1 1 calc R U . . .
C11 C 0.30932(14) 0.3940(4) 0.33371(11) 0.0529(6) Uani 1 1 d . . . . .
H11 H 0.2785 0.5201 0.3446 0.063 Uiso 1 1 calc R U . . .
C15 C 0.37071(14) 0.0397(4) 0.36113(11) 0.0525(6) Uani 1 1 d . . . . .
H15 H 0.3818 -0.0778 0.3907 0.063 Uiso 1 1 calc R U . . .
C14 C 0.40050(14) 0.0274(4) 0.29979(12) 0.0573(7) Uani 1 1 d . . . . .
H14 H 0.4313 -0.0987 0.2889 0.069 Uiso 1 1 calc R U . . .
C22 C 0.20500(14) 0.3578(5) 0.66242(11) 0.0563(6) Uani 1 1 d . . . . .
H22 H 0.2322 0.2242 0.6525 0.068 Uiso 1 1 calc R U . . .
C12 C 0.33907(14) 0.3797(4) 0.27217(11) 0.0552(6) Uani 1 1 d . . . . .
H12 H 0.3274 0.4956 0.2423 0.066 Uiso 1 1 calc R U . . .
C25 C 0.45613(13) 0.4464(5) 0.61421(12) 0.0610(7) Uani 1 1 d . . . . .
H25A H 0.4451 0.2929 0.6268 0.091 Uiso 1 1 calc R U . . .
H25B H 0.4866 0.5225 0.6493 0.091 Uiso 1 1 calc R U . . .
H25C H 0.4879 0.4457 0.5763 0.091 Uiso 1 1 calc R U . . .
C18 C 0.15815(14) 0.7269(5) 0.63242(13) 0.0609(7) Uani 1 1 d . . . . .
H18 H 0.1538 0.8459 0.6026 0.073 Uiso 1 1 calc R U . . .
C5 C 0.09793(13) 0.3699(5) 0.50502(11) 0.0648(8) Uani 1 1 d . . . . .
H5A H 0.0885 0.5284 0.4940 0.078 Uiso 1 1 calc R U . . .
H5B H 0.0689 0.3331 0.5435 0.078 Uiso 1 1 calc R U . . .
C3 C 0.15100(14) 0.1586(5) 0.41710(12) 0.0651(8) Uani 1 1 d . . . . .
H3A H 0.1677 0.0034 0.4268 0.078 Uiso 1 1 calc R U . . .
H3B H 0.1455 0.1786 0.3701 0.078 Uiso 1 1 calc R U . . .
C16 C 0.42001(16) 0.1829(5) 0.18731(12) 0.0713(8) Uani 1 1 d . . . . .
H16A H 0.4576 0.0574 0.1860 0.107 Uiso 1 1 calc R U . . .
H16B H 0.4485 0.3214 0.1786 0.107 Uiso 1 1 calc R U . . .
H16C H 0.3755 0.1616 0.1549 0.107 Uiso 1 1 calc R U . . .
C24 C 0.39080(17) 0.8105(5) 0.57633(14) 0.0771(9) Uani 1 1 d . . . . .
H24A H 0.4179 0.8068 0.5361 0.116 Uiso 1 1 calc R U . . .
H24B H 0.4252 0.8882 0.6089 0.116 Uiso 1 1 calc R U . . .
H24C H 0.3391 0.8891 0.5698 0.116 Uiso 1 1 calc R U . . .
C21 C 0.17181(17) 0.3792(6) 0.72194(13) 0.0753(9) Uani 1 1 d . . . . .
H21 H 0.1772 0.2619 0.7522 0.090 Uiso 1 1 calc R U . . .
C4 C 0.07070(15) 0.2154(6) 0.44793(12) 0.0785(10) Uani 1 1 d . . . . .
H4A H 0.0443 0.0791 0.4631 0.094 Uiso 1 1 calc R U . . .
H4B H 0.0328 0.2936 0.4172 0.094 Uiso 1 1 calc R U . . .
C19 C 0.12351(16) 0.7483(6) 0.69233(16) 0.0812(10) Uani 1 1 d . . . . .
H19 H 0.0955 0.8804 0.7023 0.097 Uiso 1 1 calc R U . . .
C20 C 0.13071(17) 0.5739(8) 0.73671(15) 0.0870(11) Uani 1 1 d . . . . .
H20 H 0.1076 0.5879 0.7769 0.104 Uiso 1 1 calc R U . . .

loop_
_atom_site_aniso_label
_atom_site_aniso_U_11
_atom_site_aniso_U_22
_atom_site_aniso_U_33
_atom_site_aniso_U_23
_atom_site_aniso_U_13
_atom_site_aniso_U_12
N8 0.0381(9) 0.0482(12) 0.0363(9) -0.0015(9) -0.0026(7) -0.0002(7)
N2 0.0431(9) 0.0581(13) 0.0340(10) -0.0018(9) -0.0017(7) -0.0060(8)
N6 0.0399(9) 0.0669(14) 0.0343(10) -0.0010(9) 0.0024(7) -0.0073(8)
C10 0.0453(11) 0.0464(14) 0.0387(12) 0.0006(11) -0.0037(9) -0.0003(10)
C7 0.0417(11) 0.0427(14) 0.0402(12) 0.0005(10) -0.0023(9) -0.0019(9)
C17 0.0392(11) 0.0568(15) 0.0394(12) -0.0031(12) -0.0023(9) -0.0004(10)
C1 0.0488(12) 0.0451(14) 0.0398(12) 0.0030(11) 0.0009(9) 0.0009(9)
C13 0.0468(12) 0.0613(16) 0.0392(12) -0.0021(12) -0.0004(10) 0.0016(11)
C23 0.0454(11) 0.0511(15) 0.0420(12) -0.0038(11) -0.0054(9) -0.0045(10)
C9 0.0421(11) 0.0580(15) 0.0396(12) 0.0000(11) 0.0029(9) -0.0027(10)
C11 0.0604(14) 0.0535(15) 0.0450(13) 0.0010(12) 0.0055(11) 0.0126(11)
C15 0.0645(14) 0.0481(15) 0.0445(13) 0.0051(12) 0.0014(11) 0.0063(11)
C14 0.0641(15) 0.0538(16) 0.0539(14) -0.0037(13) 0.0032(12) 0.0141(12)
C22 0.0568(14) 0.0674(18) 0.0450(14) 0.0002(13) 0.0054(11) -0.0016(12)
C12 0.0653(14) 0.0590(16) 0.0411(13) 0.0103(12) 0.0024(11) 0.0106(12)
C25 0.0526(13) 0.0664(18) 0.0621(16) 0.0102(14) -0.0121(11) -0.0064(12)
C18 0.0529(13) 0.0669(18) 0.0624(16) -0.0124(14) -0.0015(12) 0.0072(12)
C5 0.0418(12) 0.102(2) 0.0503(14) -0.0023(15) -0.0003(10) -0.0089(12)
C3 0.0623(15) 0.082(2) 0.0500(15) -0.0054(14) -0.0030(12) -0.0234(13)
C16 0.0740(16) 0.092(2) 0.0492(15) 0.0021(15) 0.0108(12) 0.0178(15)
C24 0.0895(19) 0.0485(17) 0.089(2) -0.0007(16) -0.0281(16) -0.0091(14)
C21 0.0713(17) 0.105(3) 0.0500(16) 0.0029(17) 0.0096(13) -0.0165(17)
C4 0.0598(15) 0.127(3) 0.0482(15) -0.0064(17) 0.0018(12) -0.0354(16)
C19 0.0576(16) 0.101(3) 0.086(2) -0.039(2) 0.0090(15) 0.0092(15)
C20 0.0613(17) 0.145(4) 0.0564(18) -0.029(2) 0.0167(14) -0.0172(19)

loop_
_atom_type_symbol
_atom_type_description
_atom_type_scat_dispersion_real
_atom_type_scat_dispersion_imag
_atom_type_scat_source
C C 0.0033 0.0016 'International Tables Vol C Tables 4.2.6.8 and 6.1.1.4'
H H 0.0000 0.0000 'International Tables Vol C Tables 4.2.6.8 and 6.1.1.4'
N N 0.0061 0.0033 'International Tables Vol C Tables 4.2.6.8 and 6.1.1.4'

loop_
_geom_angle_atom_site_label_1
_geom_angle_atom_site_label_2
_geom_angle_atom_site_label_3
_geom_angle
_geom_angle_site_symmetry_1
_geom_angle_site_symmetry_3
_geom_angle_publ_flag
C9 N8 C7 109.72(14) . . ?
C9 N8 C23 113.39(16) . . ?
C7 N8 C23 114.96(17) . . ?
C1 N2 C3 113.22(19) . . ?
C1 N2 N6 107.46(14) . . ?
C3 N2 N6 101.05(15) . . ?
C5 N6 C7 113.93(18) . . ?
C5 N6 N2 100.45(15) . . ?
C7 N6 N2 108.02(15) . . ?
C15 C10 C11 117.4(2) . . ?
C15 C10 C1 120.5(2) . . ?
C11 C10 C1 122.1(2) . . ?
N8 C7 N6 106.82(16) . . ?
N8 C7 C17 112.90(15) . . ?
N6 C7 C17 108.56(16) . . ?
C18 C17 C22 118.5(2) . . ?
C18 C17 C7 121.0(2) . . ?
C22 C17 C7 120.5(2) . . ?
N2 C1 C10 110.82(16) . . ?
N2 C1 C9 107.38(18) . . ?
C10 C1 C9 111.44(17) . . ?
C14 C13 C12 117.1(2) . . ?
C14 C13 C16 121.7(2) . . ?
C12 C13 C16 121.2(2) . . ?
N8 C23 C25 110.39(19) . . ?
N8 C23 C24 115.95(18) . . ?
C25 C23 C24 110.7(2) . . ?
N8 C9 C1 111.92(17) . . ?
C12 C11 C10 121.1(2) . . ?
C14 C15 C10 121.1(2) . . ?
C13 C14 C15 122.0(2) . . ?
C21 C22 C17 121.2(3) . . ?
C11 C12 C13 121.3(2) . . ?
C17 C18 C19 120.5(3) . . ?
N6 C5 C4 103.3(2) . . ?
N2 C3 C4 104.0(2) . . ?
C20 C21 C22 119.9(3) . . ?
C3 C4 C5 103.59(18) . . ?
C20 C19 C18 119.8(3) . . ?
C21 C20 C19 120.1(3) . . ?

loop_
_geom_bond_atom_site_label_1
_geom_bond_atom_site_label_2
_geom_bond_distance
_geom_bond_site_symmetry_2
_geom_bond_publ_flag
N8 C9 1.461(2) . ?
N8 C7 1.464(2) . ?
N8 C23 1.484(3) . ?
N2 C1 1.464(3) . ?
N2 C3 1.470(3) . ?
N2 N6 1.477(2) . ?
N6 C5 1.465(3) . ?
N6 C7 1.470(3) . ?
C10 C15 1.381(3) . ?
C10 C11 1.386(3) . ?
C10 C1 1.511(3) . ?
C7 C17 1.509(3) . ?
C17 C18 1.376(3) . ?
C17 C22 1.383(3) . ?
C1 C9 1.519(3) . ?
C13 C14 1.374(3) . ?
C13 C12 1.387(3) . ?
C13 C16 1.512(3) . ?
C23 C25 1.515(3) . ?
C23 C24 1.516(3) . ?
C11 C12 1.382(3) . ?
C15 C14 1.378(3) . ?
C22 C21 1.371(3) . ?
C18 C19 1.389(4) . ?
C5 C4 1.527(3) . ?
C3 C4 1.521(4) . ?
C21 C20 1.369(5) . ?
C19 C20 1.373(5) . ?
